data_7017534
loop_
_publ_author_name
'Hosler, Erik R.'
'Herbst, Robert W.'
'Maroney, Michael J.'
'Chohan, Balwant S.'

_publ_section_title
;
 Exhaustive oxidation of a nickel dithiolate complex: some mechanistic
 insights en route to sulfate formation.
;
_journal_issue 3
_journal_name_full 'Dalton transactions (Cambridge, England : 2003)'
_journal_page_first 804
_journal_page_last 816
_journal_paper_doi 10.1039/c1dt11032b
_journal_volume 41
_journal_year 2012
_chemical_formula_sum 'C8 H18 N2 Ni S2'
_chemical_formula_weight 265.07
_space_group_IT_number 7
_symmetry_cell_setting monoclinic
_symmetry_space_group_name_Hall 'P -2yc'
_symmetry_space_group_name_H-M 'P 1 c 1'
_atom_sites_solution_hydrogens geom
_atom_sites_solution_primary direct
_atom_sites_solution_secondary difmap
_audit_creation_method SHELXL
_audit_update_record
;
2011-06-13 # Formatted by publCIF
;
_cell_angle_alpha 90.00
_cell_angle_beta 113.517(2)
_cell_angle_gamma 90.00
_cell_formula_units_Z 2
_cell_length_a 8.7150(3)
_cell_length_b 9.2850(3)
_cell_length_c 7.7890(4)
_cell_measurement_temperature 293(2)
_cell_volume 577.93(4)
_computing_structure_refinement 'SHELXL-93 (Sheldrick, 1993)'
_computing_structure_solution 'SHELXS-86 (Sheldrick, 1990)'
_diffrn_ambient_temperature 293(2)
_diffrn_radiation_monochromator graphite
_diffrn_radiation_source 'fine-focus sealed tube'
_diffrn_radiation_type MoK\a
_diffrn_radiation_wavelength 0.71073
_diffrn_reflns_av_R_equivalents 0.0861
_diffrn_reflns_av_sigmaI/netI 0.0341
_diffrn_reflns_limit_h_max 10
_diffrn_reflns_limit_h_min -10
_diffrn_reflns_limit_k_max 10
_diffrn_reflns_limit_k_min -11
_diffrn_reflns_limit_l_max 9
_diffrn_reflns_limit_l_min -9
_diffrn_reflns_number 1965
_diffrn_reflns_theta_max 25.02
_diffrn_reflns_theta_min 4.39
_exptl_absorpt_coefficient_mu 1.999
_exptl_crystal_density_diffrn 1.523
_exptl_crystal_F_000 280
_exptl_crystal_size_max 0.25
_exptl_crystal_size_mid 0.20
_exptl_crystal_size_min 0.03
_refine_diff_density_max 0.203
_refine_diff_density_min -0.323
_refine_diff_density_rms 0.059
_refine_ls_abs_structure_details 'Flack H D (1983), Acta Cryst. A39, 876-881'
_refine_ls_abs_structure_Flack 0.47(2)
_refine_ls_extinction_method none
_refine_ls_goodness_of_fit_all 1.446
_refine_ls_goodness_of_fit_obs 1.463
_refine_ls_matrix_type full
_refine_ls_number_parameters 119
_refine_ls_number_reflns 1956
_refine_ls_number_restraints 2
_refine_ls_restrained_S_all 1.445
_refine_ls_restrained_S_obs 1.462
_refine_ls_R_factor_all 0.0299
_refine_ls_R_factor_obs 0.0269
_refine_ls_shift/esd_mean 0.000
_refine_ls_shift/su_max 0.000
_refine_ls_structure_factor_coef Fsqd
_refine_ls_weighting_details
;
calc w=1/[\s^2^(Fo^2^)+(0.0210P)^2^+0.0000P] where P=(Fo^2^+2Fc^2^)/3
;
_refine_ls_weighting_scheme calc
_refine_ls_wR_factor_all 0.0672
_refine_ls_wR_factor_obs 0.0658
_reflns_number_observed 1844
_reflns_number_total 1956
_reflns_observed_criterion >2sigma(I)
_cod_data_source_file c1dt11032b.txt
_cod_data_source_block bc56
_cod_original_sg_symbol_H-M Pc
_cod_database_code 7017534

loop_
_symmetry_equiv_pos_as_xyz
'x, y, z'
'x, -y, z+1/2'

loop_
_atom_site_aniso_label
_atom_site_aniso_U_11
_atom_site_aniso_U_22
_atom_site_aniso_U_33
_atom_site_aniso_U_23
_atom_site_aniso_U_13
_atom_site_aniso_U_12
Ni1 0.0376(2) 0.0323(2) 0.0342(2) 0.00217(13) 0.0199(2) 0.00266(14)
S1 0.0549(8) 0.0536(7) 0.0759(10) -0.0065(5) 0.0453(8) -0.0071(5)
S2 0.0590(6) 0.0650(6) 0.0333(4) -0.0001(6) 0.0218(4) 0.0052(7)
N1 0.033(2) 0.042(2) 0.038(2) 0.0016(10) 0.012(2) -0.0016(10)
N2 0.044(2) 0.044(2) 0.033(2) 0.0096(12) 0.022(2) 0.0107(13)
C1 0.044(2) 0.061(2) 0.092(3) -0.006(2) 0.029(2) -0.011(2)
C2 0.048(2) 0.052(2) 0.065(2) -0.009(2) 0.020(2) -0.013(2)
C3 0.050(2) 0.052(2) 0.059(2) 0.015(2) 0.008(2) 0.002(2)
C4 0.055(2) 0.059(2) 0.035(2) -0.0069(15) 0.019(2) -0.004(2)
C5 0.044(2) 0.059(2) 0.034(2) 0.0032(12) 0.020(2) 0.0026(14)
C6 0.068(3) 0.055(2) 0.056(2) 0.011(2) 0.035(2) 0.024(2)
C7 0.029(2) 0.061(2) 0.050(2) 0.001(2) 0.017(2) 0.0011(15)
C8 0.041(2) 0.079(3) 0.041(2) -0.005(2) 0.006(2) 0.009(2)

loop_
_atom_site_label
_atom_site_type_symbol
_atom_site_fract_x
_atom_site_fract_y
_atom_site_fract_z
_atom_site_U_iso_or_equiv
_atom_site_thermal_displace_type
_atom_site_occupancy
_atom_site_calc_flag
_atom_site_refinement_flags
Ni1 Ni 0.17204(7) 0.24725(3) 0.84906(7) 0.03292(13) Uani 1 d .
S1 S 0.4026(2) 0.26244(11) 0.8052(2) 0.0554(4) Uani 1 d .
S2 S 0.0202(2) 0.19515(13) 0.5594(2) 0.0514(2) Uani 1 d .
N1 N 0.2984(5) 0.2611(3) 1.1161(5) 0.0385(9) Uani 1 d .
N2 N -0.0310(6) 0.2665(3) 0.8935(5) 0.0384(10) Uani 1 d .
C1 C 0.5436(6) 0.3160(5) 1.0436(7) 0.0653(11) Uani 1 d .
H1A H 0.6159(6) 0.2359(5) 1.1060(7) 0.078 Uiso 1 calc R
H1B H 0.6135(6) 0.3955(5) 1.0378(7) 0.078 Uiso 1 calc R
C2 C 0.4424(5) 0.3605(4) 1.1527(5) 0.0558(9) Uani 1 d .
H2A H 0.5134(5) 0.3602(4) 1.2855(5) 0.067 Uiso 1 calc R
H2B H 0.4011(5) 0.4578(4) 1.1178(5) 0.067 Uiso 1 calc R
C3 C 0.3621(5) 0.1147(4) 1.1916(5) 0.0577(10) Uani 1 d .
H3A H 0.4349(5) 0.0800(4) 1.1351(5) 0.087 Uiso 1 calc R
H3B H 0.2695(5) 0.0498(4) 1.1632(5) 0.087 Uiso 1 calc R
H3C H 0.4229(5) 0.1203(4) 1.3248(5) 0.087 Uiso 1 calc R
C4 C 0.1859(5) 0.3159(4) 1.2021(4) 0.0495(8) Uani 1 d .
H4A H 0.1753(5) 0.4197(4) 1.1894(4) 0.059 Uiso 1 calc R
H4B H 0.2299(5) 0.2918(4) 1.3342(4) 0.059 Uiso 1 calc R
C5 C 0.0167(5) 0.2443(3) 1.0993(5) 0.0439(9) Uani 1 d .
H5A H 0.0238(5) 0.1423(3) 1.1281(5) 0.053 Uiso 1 calc R
H5B H -0.0665(5) 0.2872(3) 1.1371(5) 0.053 Uiso 1 calc R
C6 C -0.1002(5) 0.4143(4) 0.8424(5) 0.0562(10) Uani 1 d .
H6A H -0.0189(5) 0.4835(4) 0.9166(5) 0.084 Uiso 1 calc R
H6B H -0.2000(5) 0.4235(4) 0.8656(5) 0.084 Uiso 1 calc R
H6C H -0.1263(5) 0.4312(4) 0.7122(5) 0.084 Uiso 1 calc R
C7 C -0.1534(4) 0.1579(4) 0.7814(5) 0.0461(8) Uani 1 d .
H7A H -0.2587(4) 0.1726(4) 0.7939(5) 0.055 Uiso 1 calc R
H7B H -0.1128(4) 0.0623(4) 0.8275(5) 0.055 Uiso 1 calc R
C8 C -0.1807(5) 0.1694(5) 0.5797(5) 0.0571(9) Uani 1 d .
H8A H -0.2540(5) 0.2501(5) 0.5225(5) 0.069 Uiso 1 calc R
H8B H -0.2340(5) 0.0824(5) 0.5140(5) 0.069 Uiso 1 calc R

loop_
_atom_type_symbol
_atom_type_description
_atom_type_scat_dispersion_real
_atom_type_scat_dispersion_imag
_atom_type_scat_source
C C 0.0033 0.0016 'International Tables Vol C Tables 4.2.6.8 and 6.1.1.4'
H H 0.0000 0.0000 'International Tables Vol C Tables 4.2.6.8 and 6.1.1.4'
N N 0.0061 0.0033 'International Tables Vol C Tables 4.2.6.8 and 6.1.1.4'
S S 0.1246 0.1234 'International Tables Vol C Tables 4.2.6.8 and 6.1.1.4'
Ni Ni 0.3393 1.1124 'International Tables Vol C Tables 4.2.6.8 and 6.1.1.4'

loop_
_geom_angle_atom_site_label_1
_geom_angle_atom_site_label_2
_geom_angle_atom_site_label_3
_geom_angle
N1 Ni1 N2 88.3(2)
N1 Ni1 S2 170.30(9)
N2 Ni1 S2 89.12(13)
N1 Ni1 S1 89.95(12)
N2 Ni1 S1 170.93(9)
S2 Ni1 S1 94.01(6)
C1 S1 Ni1 98.42(15)
C8 S2 Ni1 98.45(12)
C4 N1 C2 111.1(3)
C4 N1 C3 110.0(3)
C2 N1 C3 109.6(3)
C4 N1 Ni1 108.3(2)
C2 N1 Ni1 108.8(2)
C3 N1 Ni1 109.0(2)
C7 N2 C6 110.6(4)
C7 N2 C5 111.4(3)
C6 N2 C5 108.8(3)
C7 N2 Ni1 109.1(2)
C6 N2 Ni1 109.8(3)
C5 N2 Ni1 107.1(3)
C2 C1 S1 109.7(3)
N1 C2 C1 111.1(3)
N1 C4 C5 106.8(3)
N2 C5 C4 107.4(3)
N2 C7 C8 110.3(3)
C7 C8 S2 110.0(2)

loop_
_geom_bond_atom_site_label_1
_geom_bond_atom_site_label_2
_geom_bond_distance
Ni1 N1 1.931(4)
Ni1 N2 1.942(4)
Ni1 S2 2.1664(14)
Ni1 S1 2.1726(14)
S1 C1 1.840(5)
S2 C8 1.835(4)
N1 C4 1.481(5)
N1 C2 1.491(5)
N1 C3 1.498(4)
N2 C7 1.474(5)
N2 C6 1.488(4)
N2 C5 1.501(5)
C1 C2 1.506(5)
C4 C5 1.521(5)
C7 C8 1.497(5)
